data_1563602
loop_
_publ_author_name
'Min, Sehye'
'Choi, Jonghoon'
'Yoo, Changho'
'Graham, Peter M.'
'Lee, Yunho'

_publ_section_title
;
 Ni(0)-Promoted Activation of Csp2--H and Csp2--O Bonds
;
_journal_name_full 'Chemical Science'
_journal_paper_doi 10.1039/D1SC02210E
_journal_year 2021
_chemical_formula_moiety 'C36 H51 N Ni P2'
_chemical_formula_sum 'C36 H51 N Ni P2'
_chemical_formula_weight 618.42
_chemical_properties_physical Air-sensitive,Moisture-sensitive,Oxygen-sensitive
_space_group_crystal_system orthorhombic
_space_group_IT_number 33
_space_group_name_Hall 'P 2c -2n'
_space_group_name_H-M_alt 'P n a 21'
_atom_sites_solution_hydrogens geom
_audit_creation_method SHELXL-2013
_audit_update_record
;
2019-11-26 deposited with the CCDC.	2021-06-17 downloaded from the CCDC.
;
_cell_angle_alpha 90
_cell_angle_beta 90
_cell_angle_gamma 90
_cell_formula_units_Z 8
_cell_length_a 15.116(3)
_cell_length_b 24.653(5)
_cell_length_c 18.153(4)
_cell_measurement_reflns_used 71280
_cell_measurement_temperature 120(2)
_cell_measurement_theta_max 25.007
_cell_measurement_theta_min 1.580
_cell_volume 6765(2)
_computing_cell_refinement 'Bruker SMART'
_computing_data_collection 'Bruker SMART'
_computing_data_reduction 'Bruker SAINT'
_computing_molecular_graphics 'Bruker SHELXTL'
_computing_publication_material 'Bruker SHELXTL'
_computing_structure_refinement 'SHELXL-2013 (Sheldrick, 2013)'
_computing_structure_solution 'SHELXL-2013 (Sheldrick, 2013)'
_diffrn_ambient_temperature 120(2)
_diffrn_measured_fraction_theta_full 0.971
_diffrn_measured_fraction_theta_max 0.997
_diffrn_measurement_device_type 'CCD area detector'
_diffrn_measurement_method 'phi and omega scans'
_diffrn_radiation_type MoK\a
_diffrn_radiation_wavelength 0.71073
_diffrn_reflns_av_R_equivalents 0.1014
_diffrn_reflns_av_unetI/netI 0.0771
_diffrn_reflns_Laue_measured_fraction_full 0.971
_diffrn_reflns_Laue_measured_fraction_max 0.997
_diffrn_reflns_limit_h_max 17
_diffrn_reflns_limit_h_min -17
_diffrn_reflns_limit_k_max 29
_diffrn_reflns_limit_k_min -28
_diffrn_reflns_limit_l_max 21
_diffrn_reflns_limit_l_min -21
_diffrn_reflns_number 71280
_diffrn_reflns_point_group_measured_fraction_full 0.970
_diffrn_reflns_point_group_measured_fraction_max 0.997
_diffrn_reflns_theta_full 25.242
_diffrn_reflns_theta_max 25.007
_diffrn_reflns_theta_min 1.580
_exptl_absorpt_coefficient_mu 0.692
_exptl_absorpt_correction_type multi-scan
_exptl_absorpt_process_details SADABS
_exptl_crystal_colour orange
_exptl_crystal_density_diffrn 1.214
_exptl_crystal_density_meas ?
_exptl_crystal_density_method 'not measured'
_exptl_crystal_description dot
_exptl_crystal_F_000 2656
_exptl_crystal_recrystallization_method 'Re-crystallisation from solvent: pentane'
_exptl_crystal_size_max 0.100
_exptl_crystal_size_mid 0.080
_exptl_crystal_size_min 0.070
_exptl_transmission_factor_max 0.7452
_exptl_transmission_factor_min 0.6778
_refine_diff_density_max 0.266
_refine_diff_density_min -0.372
_refine_diff_density_rms 0.056
_refine_ls_abs_structure_details
;
 Refined as an inversion twin.
;
_refine_ls_abs_structure_Flack 0.207(14)
_refine_ls_extinction_method none
_refine_ls_goodness_of_fit_ref 0.999
_refine_ls_hydrogen_treatment constr
_refine_ls_matrix_type full
_refine_ls_number_parameters 746
_refine_ls_number_reflns 11808
_refine_ls_number_restraints 1
_refine_ls_restrained_S_all 0.999
_refine_ls_R_factor_all 0.0606
_refine_ls_R_factor_gt 0.0400
_refine_ls_shift/su_max 0.001
_refine_ls_shift/su_mean 0.000
_refine_ls_structure_factor_coef Fsqd
_refine_ls_weighting_details 'w=1/[\s^2^(Fo^2^)+(0.0361P)^2^] where P=(Fo^2^+2Fc^2^)/3'
_refine_ls_weighting_scheme calc
_refine_ls_wR_factor_gt 0.0806
_refine_ls_wR_factor_ref 0.0879
_reflns_Friedel_coverage 0.933
_reflns_Friedel_fraction_full 0.970
_reflns_Friedel_fraction_max 0.998
_reflns_number_gt 9456
_reflns_number_total 11808
_reflns_threshold_expression 'I > 2\s(I)'
_cod_data_source_file d1sc02210e2.cif
_cod_data_source_block 0751A-1_a
_cod_depositor_comments
;
The following automatic conversions were performed:

data item '_exptl_crystal_density_meas' value 'not measured' was
changed to '?' -- the value is perceived as not measured.

Automatic conversion script
Id: cif_fix_values 7556 2019-12-06 15:28:31Z antanas 
;
_cod_original_cell_volume 6765(3)
_cod_database_code 1563602
_shelx_space_group_comment
;
The symmetry employed for this shelxl refinement is uniquely defined
by the following loop, which should always be used as a source of
symmetry information in preference to the above space-group names.
They are only intended as comments.
;
_shelx_estimated_absorpt_t_min 0.934
_shelx_estimated_absorpt_t_max 0.953
_shelxl_version_number 2013-4

loop_
_space_group_symop_operation_xyz
'x, y, z'
'-x, -y, z+1/2'
'x+1/2, -y+1/2, z'
'-x+1/2, y+1/2, z+1/2'

loop_
_atom_site_label
_atom_site_type_symbol
_atom_site_fract_x
_atom_site_fract_y
_atom_site_fract_z
_atom_site_U_iso_or_equiv
_atom_site_adp_type
_atom_site_occupancy
_atom_site_site_symmetry_order
_atom_site_calc_flag
_atom_site_refinement_flags_posn
_atom_site_refinement_flags_adp
_atom_site_refinement_flags_occupancy
_atom_site_disorder_assembly
_atom_site_disorder_group
Ni1 Ni 0.88839(4) 0.37727(2) 0.31162(4) 0.02128(17) Uani 1 1 d . . . . .
Ni2 Ni 0.38525(4) 0.36320(2) 0.62747(4) 0.02026(16) Uani 1 1 d . . . . .
P3 P 0.49345(9) 0.41127(5) 0.57953(8) 0.0205(3) Uani 1 1 d . . . . .
P4 P 0.30898(9) 0.29769(5) 0.67637(8) 0.0224(3) Uani 1 1 d . . . . .
P1 P 0.81575(9) 0.30729(5) 0.27038(8) 0.0224(3) Uani 1 1 d . . . . .
P2 P 0.99041(9) 0.43290(5) 0.35552(8) 0.0216(3) Uani 1 1 d . . . . .
N2 N 0.4597(3) 0.35821(15) 0.7142(2) 0.0182(10) Uani 1 1 d . . . . .
N1 N 0.9739(3) 0.36169(16) 0.2346(3) 0.0210(10) Uani 1 1 d . . . . .
C4 C 0.9470(4) 0.2164(2) 0.1135(3) 0.0290(13) Uani 1 1 d . . . . .
C40 C 0.7273(3) 0.40621(19) 0.6989(3) 0.0208(13) Uani 1 1 d . . . . .
C10 C 1.2310(3) 0.42785(19) 0.2469(3) 0.0212(12) Uani 1 1 d . . . . .
C11 C 1.1668(3) 0.43952(18) 0.2992(3) 0.0223(12) Uani 1 1 d . . . . .
H11 H 1.1817 0.4619 0.3400 0.027 Uiso 1 1 calc R U . . .
C39 C 0.6686(3) 0.41386(18) 0.6410(3) 0.0231(13) Uani 1 1 d . . . . .
H39 H 0.6898 0.4283 0.5958 0.028 Uiso 1 1 calc R U . . .
C1 C 0.9638(3) 0.31597(19) 0.1902(3) 0.0199(12) Uani 1 1 d . . . . .
C41 C 0.6925(3) 0.38767(19) 0.7658(3) 0.0211(12) Uani 1 1 d . . . . .
H41 H 0.7314 0.3843 0.8066 0.025 Uiso 1 1 calc R U . . .
C69 C 0.2559(4) 0.5158(2) 0.4699(3) 0.0289(14) Uani 1 1 d . . . . .
H69 H 0.2680 0.5358 0.4263 0.035 Uiso 1 1 calc R U . . .
C25 C 0.9478(4) 0.5160(2) 0.2619(3) 0.0345(15) Uani 1 1 d . . . . .
H25A H 0.9307 0.5540 0.2549 0.052 Uiso 1 1 calc R U . . .
H25B H 0.8991 0.4924 0.2464 0.052 Uiso 1 1 calc R U . . .
H25C H 1.0004 0.5081 0.2324 0.052 Uiso 1 1 calc R U . . .
C30 C 0.7948(3) 0.3928(2) 0.3872(3) 0.0263(13) Uani 1 1 d . . . . .
H30A H 0.7428 0.3695 0.3772 0.032 Uiso 1 1 calc R U . . .
H30B H 0.8178 0.3831 0.4365 0.032 Uiso 1 1 calc R U . . .
C5 C 1.0156(4) 0.25253(19) 0.0984(3) 0.0254(13) Uani 1 1 d . . . . .
H5 H 1.0586 0.2424 0.0628 0.031 Uiso 1 1 calc R U . . .
C6 C 1.0241(3) 0.30248(18) 0.1328(3) 0.0201(11) Uani 1 1 d . . . . .
C9 C 1.2061(3) 0.39655(19) 0.1864(3) 0.0214(12) Uani 1 1 d . . . . .
H9 H 1.2488 0.3892 0.1494 0.026 Uiso 1 1 calc R U . . .
C36 C 0.7306(3) 0.4750(2) 0.3257(4) 0.0341(15) Uani 1 1 d . . . . .
H36 H 0.7243 0.4542 0.2820 0.041 Uiso 1 1 calc R U . . .
C2 C 0.8917(3) 0.28138(19) 0.2032(3) 0.0228(13) Uani 1 1 d . . . . .
C67 C 0.2687(3) 0.4314(2) 0.5393(3) 0.0244(13) Uani 1 1 d . . . . .
C60 C 0.1895(3) 0.3054(2) 0.6972(3) 0.0277(14) Uani 1 1 d . . . . .
H60 H 0.1616 0.3212 0.6521 0.033 Uiso 1 1 calc R U . . .
C32 C 0.7735(4) 0.4826(2) 0.4506(4) 0.0321(15) Uani 1 1 d . . . . .
H32 H 0.7961 0.4671 0.4946 0.038 Uiso 1 1 calc R U . . .
C48 C 0.3658(3) 0.2875(2) 0.7619(3) 0.0239(13) Uani 1 1 d . . . . .
C13 C 1.0582(3) 0.38502(19) 0.2345(3) 0.0174(12) Uani 1 1 d . . . . .
C50 C 0.8244(3) 0.4206(2) 0.6911(3) 0.0305(14) Uani 1 1 d . . . . .
H50A H 0.8421 0.4172 0.6393 0.046 Uiso 1 1 calc R U . . .
H50B H 0.8599 0.3960 0.7213 0.046 Uiso 1 1 calc R U . . .
H50C H 0.8338 0.4581 0.7075 0.046 Uiso 1 1 calc R U . . .
C47 C 0.3457(3) 0.2487(2) 0.8159(3) 0.0313(13) Uani 1 1 d . . . . .
H47 H 0.2960 0.2257 0.8090 0.038 Uiso 1 1 calc R U . . .
C49 C 0.4395(3) 0.32217(18) 0.7718(3) 0.0206(12) Uani 1 1 d . . . . .
C53 C 0.5202(4) 0.4123(2) 0.8801(3) 0.0303(14) Uani 1 1 d . . . . .
H53A H 0.4784 0.4267 0.8437 0.045 Uiso 1 1 calc R U . . .
H53B H 0.5661 0.4395 0.8900 0.045 Uiso 1 1 calc R U . . .
H53C H 0.4886 0.4040 0.9258 0.045 Uiso 1 1 calc R U . . .
C8 C 1.1206(3) 0.37536(18) 0.1780(3) 0.0181(12) Uani 1 1 d . . . . .
C14 C 0.9406(4) 0.1626(2) 0.0748(3) 0.0389(16) Uani 1 1 d . . . . .
H14A H 0.9100 0.1672 0.0277 0.058 Uiso 1 1 calc R U . . .
H14B H 0.9075 0.1370 0.1057 0.058 Uiso 1 1 calc R U . . .
H14C H 1.0002 0.1484 0.0660 0.058 Uiso 1 1 calc R U . . .
C55 C 0.5628(4) 0.5155(2) 0.5500(3) 0.0327(15) Uani 1 1 d . . . . .
H55A H 0.5495 0.5542 0.5453 0.049 Uiso 1 1 calc R U . . .
H55B H 0.5821 0.5012 0.5023 0.049 Uiso 1 1 calc R U . . .
H55C H 0.6100 0.5104 0.5864 0.049 Uiso 1 1 calc R U . . .
C31 C 0.7658(3) 0.4506(2) 0.3881(3) 0.0289(14) Uani 1 1 d . . . . .
C68 C 0.2838(3) 0.4618(2) 0.4749(3) 0.0270(13) Uani 1 1 d . . . . .
H68 H 0.3133 0.4455 0.4343 0.032 Uiso 1 1 calc R U . . .
C3 C 0.8837(4) 0.2323(2) 0.1642(3) 0.0259(12) Uani 1 1 d . . . . .
H3 H 0.8340 0.2096 0.1729 0.031 Uiso 1 1 calc R U . . .
C12 C 1.0808(3) 0.41912(18) 0.2933(3) 0.0206(13) Uani 1 1 d . . . . .
C27 C 1.0398(4) 0.4230(2) 0.4473(3) 0.0280(13) Uani 1 1 d . . . . .
H27 H 1.0964 0.4439 0.4485 0.034 Uiso 1 1 calc R U . . .
C18 C 0.7102(4) 0.3086(2) 0.2198(3) 0.0294(14) Uani 1 1 d . . . . .
H18 H 0.6999 0.2712 0.2005 0.035 Uiso 1 1 calc R U . . .
C24 C 0.9683(4) 0.5060(2) 0.3440(3) 0.0256(13) Uani 1 1 d . . . . .
H24 H 0.9131 0.5143 0.3722 0.031 Uiso 1 1 calc R U . . .
C35 C 0.7042(4) 0.5289(2) 0.3256(4) 0.0454(17) Uani 1 1 d . . . . .
H35 H 0.6790 0.5442 0.2823 0.055 Uiso 1 1 calc R U . . .
C38 C 0.5784(3) 0.40062(18) 0.6479(3) 0.0197(12) Uani 1 1 d . . . . .
C46 C 0.3968(4) 0.2431(2) 0.8791(3) 0.0343(15) Uani 1 1 d . . . . .
C17 C 1.1653(4) 0.3231(2) 0.0612(3) 0.0293(14) Uani 1 1 d . . . . .
H17A H 1.1969 0.2950 0.0890 0.044 Uiso 1 1 calc R U . . .
H17B H 1.2064 0.3522 0.0480 0.044 Uiso 1 1 calc R U . . .
H17C H 1.1405 0.3071 0.0162 0.044 Uiso 1 1 calc R U . . .
C37 C 0.5468(3) 0.37768(18) 0.7140(3) 0.0185(12) Uani 1 1 d . . . . .
C19 C 0.7171(4) 0.3462(2) 0.1533(3) 0.0411(16) Uani 1 1 d . . . . .
H19A H 0.6609 0.3460 0.1263 0.062 Uiso 1 1 calc R U . . .
H19B H 0.7646 0.3336 0.1209 0.062 Uiso 1 1 calc R U . . .
H19C H 0.7300 0.3831 0.1700 0.062 Uiso 1 1 calc R U . . .
C70 C 0.2116(4) 0.5404(2) 0.5263(3) 0.0363(16) Uani 1 1 d . . . . .
H70 H 0.1923 0.5770 0.5220 0.044 Uiso 1 1 calc R U . . .
C42 C 0.6038(3) 0.37393(18) 0.7758(3) 0.0195(13) Uani 1 1 d . . . . .
C57 C 0.5480(4) 0.3909(2) 0.4927(3) 0.0270(13) Uani 1 1 d . . . . .
H57 H 0.6077 0.4084 0.4918 0.032 Uiso 1 1 calc R U . . .
C63 C 0.3191(4) 0.23209(19) 0.6288(3) 0.0316(14) Uani 1 1 d . . . . .
H63 H 0.2889 0.2040 0.6597 0.038 Uiso 1 1 calc R U . . .
C7 C 1.0899(3) 0.3463(2) 0.1088(3) 0.0209(12) Uani 1 1 d . . . . .
C16 C 1.0381(4) 0.3884(2) 0.0622(3) 0.0319(15) Uani 1 1 d . . . . .
H16A H 1.0194 0.3717 0.0157 0.048 Uiso 1 1 calc R U . . .
H16B H 1.0763 0.4196 0.0517 0.048 Uiso 1 1 calc R U . . .
H16C H 0.9859 0.4005 0.0896 0.048 Uiso 1 1 calc R U . . .
C34 C 0.7143(4) 0.5608(3) 0.3880(4) 0.0443(18) Uani 1 1 d . . . . .
H34 H 0.6979 0.5980 0.3877 0.053 Uiso 1 1 calc R U . . .
C66 C 0.2994(4) 0.3736(2) 0.5456(3) 0.0273(13) Uani 1 1 d . . . . .
H66A H 0.3275 0.3626 0.4986 0.033 Uiso 1 1 calc R U . . .
H66B H 0.2475 0.3499 0.5538 0.033 Uiso 1 1 calc R U . . .
C52 C 0.6323(3) 0.3399(2) 0.9059(3) 0.0272(13) Uani 1 1 d . . . . .
H52A H 0.6033 0.3331 0.9533 0.041 Uiso 1 1 calc R U . . .
H52B H 0.6785 0.3674 0.9122 0.041 Uiso 1 1 calc R U . . .
H52C H 0.6590 0.3061 0.8879 0.041 Uiso 1 1 calc R U . . .
C29 C 0.9826(4) 0.4431(2) 0.5115(3) 0.0395(16) Uani 1 1 d . . . . .
H29A H 0.9289 0.4210 0.5149 0.059 Uiso 1 1 calc R U . . .
H29B H 0.9664 0.4811 0.5033 0.059 Uiso 1 1 calc R U . . .
H29C H 1.0161 0.4401 0.5576 0.059 Uiso 1 1 calc R U . . .
C33 C 0.7487(4) 0.5373(3) 0.4502(4) 0.0417(17) Uani 1 1 d . . . . .
H33 H 0.7557 0.5584 0.4936 0.050 Uiso 1 1 calc R U . . .
C26 C 1.0398(4) 0.5447(2) 0.3713(3) 0.0329(14) Uani 1 1 d . . . . .
H26A H 1.0931 0.5405 0.3411 0.049 Uiso 1 1 calc R U . . .
H26B H 1.0538 0.5364 0.4228 0.049 Uiso 1 1 calc R U . . .
H26C H 1.0184 0.5821 0.3676 0.049 Uiso 1 1 calc R U . . .
C58 C 0.4995(4) 0.4082(2) 0.4228(3) 0.0342(15) Uani 1 1 d . . . . .
H58A H 0.5360 0.3996 0.3797 0.051 Uiso 1 1 calc R U . . .
H58B H 0.4883 0.4473 0.4244 0.051 Uiso 1 1 calc R U . . .
H58C H 0.4431 0.3887 0.4194 0.051 Uiso 1 1 calc R U . . .
C72 C 0.2234(4) 0.4575(2) 0.5959(3) 0.0366(15) Uani 1 1 d . . . . .
H72 H 0.2113 0.4381 0.6399 0.044 Uiso 1 1 calc R U . . .
C43 C 0.5634(3) 0.36024(19) 0.8498(3) 0.0198(12) Uani 1 1 d . . . . .
C44 C 0.4903(3) 0.31830(19) 0.8366(3) 0.0199(12) Uani 1 1 d . . . . .
C45 C 0.4681(3) 0.2784(2) 0.8877(3) 0.0317(14) Uani 1 1 d . . . . .
H45 H 0.5035 0.2750 0.9307 0.038 Uiso 1 1 calc R U . . .
C15 C 1.3252(3) 0.4485(2) 0.2545(3) 0.0304(14) Uani 1 1 d . . . . .
H15A H 1.3243 0.4873 0.2664 0.046 Uiso 1 1 calc R U . . .
H15B H 1.3569 0.4429 0.2080 0.046 Uiso 1 1 calc R U . . .
H15C H 1.3552 0.4286 0.2940 0.046 Uiso 1 1 calc R U . . .
C54 C 0.4800(4) 0.48528(19) 0.5752(3) 0.0235(13) Uani 1 1 d . . . . .
H54 H 0.4327 0.4929 0.5381 0.028 Uiso 1 1 calc R U . . .
C62 C 0.1394(4) 0.2532(2) 0.7138(4) 0.0398(16) Uani 1 1 d . . . . .
H62A H 0.1662 0.2352 0.7564 0.060 Uiso 1 1 calc R U . . .
H62B H 0.1424 0.2290 0.6710 0.060 Uiso 1 1 calc R U . . .
H62C H 0.0775 0.2617 0.7246 0.060 Uiso 1 1 calc R U . . .
C71 C 0.1954(4) 0.5109(2) 0.5903(4) 0.0428(17) Uani 1 1 d . . . . .
H71 H 0.1649 0.5273 0.6302 0.051 Uiso 1 1 calc R U . . .
C21 C 0.8033(4) 0.2558(2) 0.3431(3) 0.0267(13) Uani 1 1 d . . . . .
H21 H 0.7689 0.2732 0.3837 0.032 Uiso 1 1 calc R U . . .
C59 C 0.5624(4) 0.3298(2) 0.4946(3) 0.0380(15) Uani 1 1 d . . . . .
H59A H 0.5050 0.3113 0.4955 0.057 Uiso 1 1 calc R U . . .
H59B H 0.5962 0.3201 0.5387 0.057 Uiso 1 1 calc R U . . .
H59C H 0.5953 0.3186 0.4506 0.057 Uiso 1 1 calc R U . . .
C56 C 0.4465(4) 0.5064(2) 0.6495(3) 0.0360(16) Uani 1 1 d . . . . .
H56A H 0.4934 0.5028 0.6865 0.054 Uiso 1 1 calc R U . . .
H56B H 0.3948 0.4852 0.6649 0.054 Uiso 1 1 calc R U . . .
H56C H 0.4299 0.5447 0.6447 0.054 Uiso 1 1 calc R U . . .
C28 C 1.0631(4) 0.3629(2) 0.4576(4) 0.0382(16) Uani 1 1 d . . . . .
H28A H 1.0955 0.3583 0.5040 0.057 Uiso 1 1 calc R U . . .
H28B H 1.1001 0.3508 0.4165 0.057 Uiso 1 1 calc R U . . .
H28C H 1.0087 0.3414 0.4591 0.057 Uiso 1 1 calc R U . . .
C51 C 0.3737(5) 0.2006(3) 0.9370(4) 0.060(2) Uani 1 1 d . . . . .
H51A H 0.3152 0.2085 0.9575 0.090 Uiso 1 1 calc R U . . .
H51B H 0.4180 0.2015 0.9764 0.090 Uiso 1 1 calc R U . . .
H51C H 0.3733 0.1646 0.9141 0.090 Uiso 1 1 calc R U . . .
C20 C 0.6297(4) 0.3235(3) 0.2677(4) 0.0444(16) Uani 1 1 d . . . . .
H20A H 0.6350 0.3612 0.2842 0.067 Uiso 1 1 calc R U . . .
H20B H 0.6274 0.2995 0.3107 0.067 Uiso 1 1 calc R U . . .
H20C H 0.5754 0.3193 0.2387 0.067 Uiso 1 1 calc R U . . .
C61 C 0.1766(4) 0.3465(2) 0.7582(4) 0.0447(17) Uani 1 1 d . . . . .
H61A H 0.1136 0.3550 0.7630 0.067 Uiso 1 1 calc R U . . .
H61B H 0.2095 0.3797 0.7464 0.067 Uiso 1 1 calc R U . . .
H61C H 0.1985 0.3315 0.8047 0.067 Uiso 1 1 calc R U . . .
C65 C 0.2743(5) 0.2328(2) 0.5535(3) 0.0468(17) Uani 1 1 d . . . . .
H65A H 0.3044 0.2589 0.5214 0.070 Uiso 1 1 calc R U . . .
H65B H 0.2122 0.2433 0.5591 0.070 Uiso 1 1 calc R U . . .
H65C H 0.2777 0.1965 0.5314 0.070 Uiso 1 1 calc R U . . .
C23 C 0.7547(5) 0.2032(2) 0.3236(4) 0.0527(19) Uani 1 1 d . . . . .
H23A H 0.7886 0.1832 0.2864 0.079 Uiso 1 1 calc R U . . .
H23B H 0.6960 0.2119 0.3041 0.079 Uiso 1 1 calc R U . . .
H23C H 0.7485 0.1808 0.3679 0.079 Uiso 1 1 calc R U . . .
C22 C 0.8956(4) 0.2431(2) 0.3746(4) 0.0434(17) Uani 1 1 d . . . . .
H22A H 0.8898 0.2181 0.4163 0.065 Uiso 1 1 calc R U . . .
H22B H 0.9236 0.2768 0.3912 0.065 Uiso 1 1 calc R U . . .
H22C H 0.9322 0.2263 0.3362 0.065 Uiso 1 1 calc R U . . .
C64 C 0.4169(4) 0.2159(2) 0.6214(4) 0.0487(17) Uani 1 1 d . . . . .
H64A H 0.4211 0.1811 0.5954 0.073 Uiso 1 1 calc R U . . .
H64B H 0.4432 0.2124 0.6705 0.073 Uiso 1 1 calc R U . . .
H64C H 0.4486 0.2438 0.5935 0.073 Uiso 1 1 calc R U . . .

loop_
_atom_site_aniso_label
_atom_site_aniso_U_11
_atom_site_aniso_U_22
_atom_site_aniso_U_33
_atom_site_aniso_U_23
_atom_site_aniso_U_13
_atom_site_aniso_U_12
Ni1 0.0168(4) 0.0237(3) 0.0233(4) -0.0034(3) 0.0021(4) -0.0018(3)
Ni2 0.0178(4) 0.0223(3) 0.0207(4) 0.0020(3) -0.0042(4) -0.0034(3)
P3 0.0190(8) 0.0219(7) 0.0207(8) 0.0011(6) -0.0026(6) -0.0030(6)
P4 0.0207(8) 0.0232(7) 0.0234(8) 0.0023(6) -0.0061(7) -0.0048(6)
P1 0.0191(8) 0.0260(7) 0.0222(8) -0.0031(6) 0.0024(7) -0.0020(6)
P2 0.0179(8) 0.0236(7) 0.0235(8) -0.0045(6) 0.0017(7) -0.0011(6)
N2 0.012(2) 0.022(2) 0.021(3) 0.0043(19) -0.001(2) -0.0027(18)
N1 0.019(3) 0.021(2) 0.022(3) -0.004(2) 0.001(2) -0.0045(18)
C4 0.036(3) 0.029(3) 0.022(3) -0.008(2) 0.008(3) -0.008(3)
C40 0.012(3) 0.024(3) 0.027(4) -0.005(2) -0.003(2) -0.001(2)
C10 0.020(3) 0.021(3) 0.023(3) 0.005(2) 0.001(2) -0.001(2)
C11 0.019(3) 0.020(3) 0.028(3) -0.001(2) 0.003(3) 0.001(2)
C39 0.024(3) 0.022(3) 0.023(3) 0.003(2) 0.002(3) -0.002(2)
C1 0.021(3) 0.024(3) 0.015(3) 0.001(2) -0.002(2) 0.000(2)
C41 0.017(3) 0.025(3) 0.022(3) -0.004(2) -0.006(3) 0.003(2)
C69 0.023(3) 0.031(3) 0.033(4) 0.012(3) -0.004(3) -0.009(2)
C25 0.029(3) 0.033(3) 0.041(4) 0.002(3) -0.002(3) 0.001(3)
C30 0.020(3) 0.029(3) 0.029(4) -0.005(3) 0.002(3) -0.002(2)
C5 0.025(3) 0.030(3) 0.022(3) -0.006(2) 0.001(2) 0.000(2)
C6 0.021(3) 0.025(3) 0.015(3) 0.000(2) -0.001(2) 0.001(2)
C9 0.020(3) 0.023(3) 0.022(3) 0.004(2) 0.005(3) 0.005(2)
C36 0.020(3) 0.038(3) 0.044(4) -0.007(3) 0.003(3) 0.000(3)
C2 0.019(3) 0.024(3) 0.025(3) -0.004(2) -0.002(2) -0.006(2)
C67 0.017(3) 0.031(3) 0.025(3) 0.005(3) -0.007(3) -0.004(2)
C60 0.022(3) 0.030(3) 0.030(4) 0.008(3) -0.003(3) -0.002(2)
C32 0.020(3) 0.037(3) 0.039(4) -0.009(3) 0.007(3) -0.005(3)
C48 0.019(3) 0.028(3) 0.024(3) 0.007(2) -0.004(2) -0.001(2)
C13 0.014(3) 0.018(3) 0.020(3) 0.001(2) 0.000(2) 0.001(2)
C50 0.022(3) 0.040(3) 0.029(4) -0.001(3) 0.001(3) -0.002(3)
C47 0.023(3) 0.034(3) 0.036(4) 0.005(3) -0.011(3) -0.011(2)
C49 0.019(3) 0.021(3) 0.023(3) 0.004(2) -0.002(3) 0.000(2)
C53 0.029(3) 0.031(3) 0.030(4) -0.010(3) 0.000(3) -0.001(3)
C8 0.023(3) 0.018(3) 0.013(3) 0.001(2) 0.002(2) 0.000(2)
C14 0.036(4) 0.034(3) 0.047(4) -0.015(3) 0.015(3) -0.009(3)
C55 0.032(4) 0.026(3) 0.040(4) 0.005(3) -0.004(3) -0.008(3)
C31 0.011(3) 0.039(3) 0.036(4) -0.009(3) 0.007(3) -0.005(2)
C68 0.021(3) 0.039(3) 0.021(3) 0.004(3) -0.002(2) -0.004(3)
C3 0.024(3) 0.029(3) 0.024(3) -0.005(2) 0.001(3) -0.004(2)
C12 0.018(3) 0.018(2) 0.026(3) 0.000(2) -0.003(2) -0.002(2)
C27 0.019(3) 0.034(3) 0.031(4) -0.003(3) 0.001(3) -0.008(2)
C18 0.024(3) 0.035(3) 0.029(4) -0.009(3) -0.004(3) 0.002(3)
C24 0.019(3) 0.026(3) 0.033(4) -0.006(3) 0.005(3) -0.002(2)
C35 0.028(3) 0.050(4) 0.059(5) -0.002(4) 0.006(3) 0.005(3)
C38 0.020(3) 0.017(2) 0.023(3) 0.001(2) -0.002(2) 0.000(2)
C46 0.034(4) 0.042(4) 0.027(4) 0.018(3) -0.010(3) -0.014(3)
C17 0.027(3) 0.037(3) 0.024(3) -0.002(3) 0.004(3) -0.006(3)
C37 0.016(3) 0.013(2) 0.026(3) -0.002(2) 0.000(2) 0.003(2)
C19 0.032(4) 0.052(4) 0.039(4) 0.002(3) -0.005(3) 0.006(3)
C70 0.037(4) 0.030(3) 0.042(4) -0.001(3) -0.005(3) 0.003(3)
C42 0.019(3) 0.017(3) 0.022(3) -0.003(2) -0.005(3) 0.001(2)
C57 0.026(3) 0.037(3) 0.018(3) 0.002(3) -0.001(3) -0.003(3)
C63 0.042(4) 0.021(3) 0.031(3) 0.001(3) -0.003(3) -0.008(2)
C7 0.021(3) 0.028(3) 0.014(3) 0.002(2) -0.001(2) -0.005(2)
C16 0.035(4) 0.033(3) 0.027(4) 0.009(3) -0.009(3) -0.002(3)
C34 0.023(3) 0.038(4) 0.072(5) -0.007(4) 0.014(4) 0.003(3)
C66 0.024(3) 0.029(3) 0.029(3) 0.003(3) -0.006(3) -0.004(2)
C52 0.020(3) 0.037(3) 0.025(3) 0.003(3) -0.004(3) -0.005(2)
C29 0.035(4) 0.055(4) 0.028(4) -0.002(3) 0.002(3) -0.001(3)
C33 0.026(4) 0.045(4) 0.054(5) -0.017(3) 0.016(3) -0.008(3)
C26 0.034(4) 0.030(3) 0.034(4) -0.006(3) 0.002(3) 0.002(3)
C58 0.036(4) 0.047(4) 0.019(3) 0.001(3) -0.002(3) 0.007(3)
C72 0.034(4) 0.042(4) 0.034(4) 0.008(3) 0.000(3) 0.000(3)
C43 0.016(3) 0.025(3) 0.019(3) 0.000(2) -0.001(2) 0.001(2)
C44 0.018(3) 0.024(3) 0.018(3) -0.001(2) 0.001(2) -0.004(2)
C45 0.024(3) 0.041(3) 0.030(4) 0.012(3) -0.009(3) -0.008(3)
C15 0.019(3) 0.037(3) 0.036(4) -0.003(3) 0.003(3) -0.005(2)
C54 0.026(3) 0.024(3) 0.021(3) 0.000(2) -0.005(3) -0.002(2)
C62 0.028(3) 0.044(4) 0.048(4) 0.011(3) 0.001(3) -0.007(3)
C71 0.045(4) 0.053(4) 0.031(4) -0.004(3) -0.002(3) 0.012(3)
C21 0.029(3) 0.024(3) 0.027(3) 0.000(2) 0.001(3) -0.004(2)
C59 0.042(4) 0.038(3) 0.034(4) -0.008(3) -0.008(3) 0.008(3)
C56 0.032(4) 0.031(3) 0.045(4) -0.006(3) 0.002(3) 0.000(3)
C28 0.033(4) 0.050(4) 0.032(4) 0.003(3) -0.003(3) 0.004(3)
C51 0.060(5) 0.075(5) 0.045(4) 0.031(4) -0.022(4) -0.037(4)
C20 0.026(3) 0.067(4) 0.041(4) -0.013(3) -0.001(3) 0.002(3)
C61 0.040(4) 0.037(3) 0.057(5) 0.002(3) 0.014(3) 0.007(3)
C65 0.067(5) 0.038(4) 0.036(4) -0.007(3) -0.007(4) -0.015(3)
C23 0.075(5) 0.042(4) 0.041(4) -0.002(3) 0.004(4) -0.030(3)
C22 0.046(4) 0.039(4) 0.044(4) 0.010(3) 0.000(3) 0.002(3)
C64 0.047(4) 0.035(3) 0.063(5) -0.005(4) 0.019(4) 0.008(3)

loop_
_atom_type_symbol
_atom_type_description
_atom_type_scat_dispersion_real
_atom_type_scat_dispersion_imag
_atom_type_scat_source
C C 0.0033 0.0016 'International Tables Vol C Tables 4.2.6.8 and 6.1.1.4'
H H 0.0000 0.0000 'International Tables Vol C Tables 4.2.6.8 and 6.1.1.4'
N N 0.0061 0.0033 'International Tables Vol C Tables 4.2.6.8 and 6.1.1.4'
P P 0.1023 0.0942 'International Tables Vol C Tables 4.2.6.8 and 6.1.1.4'
Ni Ni 0.3393 1.1124 'International Tables Vol C Tables 4.2.6.8 and 6.1.1.4'

loop_
_geom_angle_atom_site_label_1
_geom_angle_atom_site_label_2
_geom_angle_atom_site_label_3
_geom_angle
_geom_angle_site_symmetry_1
_geom_angle_site_symmetry_3
_geom_angle_publ_flag
N1 Ni1 C30 176.9(2) . . ?
N1 Ni1 P1 86.08(13) . . ?
C30 Ni1 P1 91.77(16) . . ?
N1 Ni1 P2 85.28(13) . . ?
C30 Ni1 P2 97.28(16) . . ?
P1 Ni1 P2 165.11(6) . . ?
N2 Ni2 C66 173.3(2) . . ?
N2 Ni2 P4 85.94(13) . . ?
C66 Ni2 P4 93.16(16) . . ?
N2 Ni2 P3 85.63(13) . . ?
C66 Ni2 P3 96.87(17) . . ?
P4 Ni2 P3 163.02(6) . . ?
C38 P3 C54 104.6(2) . . ?
C38 P3 C57 103.3(2) . . ?
C54 P3 C57 106.4(2) . . ?
C38 P3 Ni2 100.28(17) . . ?
C54 P3 Ni2 118.02(18) . . ?
C57 P3 Ni2 121.53(18) . . ?
C48 P4 C63 104.1(3) . . ?
C48 P4 C60 107.7(3) . . ?
C63 P4 C60 105.4(2) . . ?
C48 P4 Ni2 101.75(17) . . ?
C63 P4 Ni2 114.7(2) . . ?
C60 P4 Ni2 121.59(17) . . ?
C2 P1 C18 102.8(2) . . ?
C2 P1 C21 107.9(2) . . ?
C18 P1 C21 106.3(2) . . ?
C2 P1 Ni1 101.13(16) . . ?
C18 P1 Ni1 126.47(18) . . ?
C21 P1 Ni1 110.58(18) . . ?
C12 P2 C27 103.6(2) . . ?
C12 P2 C24 104.5(2) . . ?
C27 P2 C24 107.8(3) . . ?
C12 P2 Ni1 100.69(17) . . ?
C27 P2 Ni1 121.72(18) . . ?
C24 P2 Ni1 115.98(18) . . ?
C37 N2 C49 115.0(4) . . ?
C37 N2 Ni2 121.5(3) . . ?
C49 N2 Ni2 121.2(3) . . ?
C1 N1 C13 115.6(4) . . ?
C1 N1 Ni1 120.2(3) . . ?
C13 N1 Ni1 121.8(3) . . ?
C3 C4 C5 117.7(5) . . ?
C3 C4 C14 121.0(5) . . ?
C5 C4 C14 121.3(5) . . ?
C39 C40 C41 117.5(5) . . ?
C39 C40 C50 121.0(5) . . ?
C41 C40 C50 121.4(5) . . ?
C11 C10 C9 117.7(5) . . ?
C11 C10 C15 121.6(5) . . ?
C9 C10 C15 120.7(5) . . ?
C10 C11 C12 121.5(5) . . ?
C10 C11 H11 119.3 . . ?
C12 C11 H11 119.3 . . ?
C40 C39 C38 121.3(5) . . ?
C40 C39 H39 119.3 . . ?
C38 C39 H39 119.3 . . ?
N1 C1 C2 118.6(5) . . ?
N1 C1 C6 122.8(4) . . ?
C2 C1 C6 118.6(4) . . ?
C42 C41 C40 123.6(5) . . ?
C42 C41 H41 118.2 . . ?
C40 C41 H41 118.2 . . ?
C70 C69 C68 121.4(5) . . ?
C70 C69 H69 119.3 . . ?
C68 C69 H69 119.3 . . ?
C24 C25 H25A 109.5 . . ?
C24 C25 H25B 109.5 . . ?
H25A C25 H25B 109.5 . . ?
C24 C25 H25C 109.5 . . ?
H25A C25 H25C 109.5 . . ?
H25B C25 H25C 109.5 . . ?
C31 C30 Ni1 113.4(4) . . ?
C31 C30 H30A 108.9 . . ?
Ni1 C30 H30A 108.9 . . ?
C31 C30 H30B 108.9 . . ?
Ni1 C30 H30B 108.9 . . ?
H30A C30 H30B 107.7 . . ?
C6 C5 C4 123.2(5) . . ?
C6 C5 H5 118.4 . . ?
C4 C5 H5 118.4 . . ?
C5 C6 C1 118.5(4) . . ?
C5 C6 C7 123.9(5) . . ?
C1 C6 C7 117.4(4) . . ?
C10 C9 C8 122.8(5) . . ?
C10 C9 H9 118.6 . . ?
C8 C9 H9 118.6 . . ?
C31 C36 C35 121.7(6) . . ?
C31 C36 H36 119.1 . . ?
C35 C36 H36 119.1 . . ?
C1 C2 C3 120.4(5) . . ?
C1 C2 P1 113.3(4) . . ?
C3 C2 P1 126.4(4) . . ?
C72 C67 C68 116.5(5) . . ?
C72 C67 C66 122.3(5) . . ?
C68 C67 C66 121.2(5) . . ?
C61 C60 C62 110.9(5) . . ?
C61 C60 P4 110.0(4) . . ?
C62 C60 P4 116.0(4) . . ?
C61 C60 H60 106.4 . . ?
C62 C60 H60 106.4 . . ?
P4 C60 H60 106.4 . . ?
C31 C32 C33 121.4(6) . . ?
C31 C32 H32 119.3 . . ?
C33 C32 H32 119.3 . . ?
C47 C48 C49 119.6(5) . . ?
C47 C48 P4 126.7(4) . . ?
C49 C48 P4 113.7(4) . . ?
N1 C13 C12 117.9(5) . . ?
N1 C13 C8 122.7(5) . . ?
C12 C13 C8 119.4(5) . . ?
C40 C50 H50A 109.5 . . ?
C40 C50 H50B 109.5 . . ?
H50A C50 H50B 109.5 . . ?
C40 C50 H50C 109.5 . . ?
H50A C50 H50C 109.5 . . ?
H50B C50 H50C 109.5 . . ?
C46 C47 C48 121.7(5) . . ?
C46 C47 H47 119.2 . . ?
C48 C47 H47 119.2 . . ?
N2 C49 C44 123.1(4) . . ?
N2 C49 C48 117.3(5) . . ?
C44 C49 C48 119.6(4) . . ?
C43 C53 H53A 109.5 . . ?
C43 C53 H53B 109.5 . . ?
H53A C53 H53B 109.5 . . ?
C43 C53 H53C 109.5 . . ?
H53A C53 H53C 109.5 . . ?
H53B C53 H53C 109.5 . . ?
C9 C8 C13 118.2(5) . . ?
C9 C8 C7 123.2(5) . . ?
C13 C8 C7 118.4(4) . . ?
C4 C14 H14A 109.5 . . ?
C4 C14 H14B 109.5 . . ?
H14A C14 H14B 109.5 . . ?
C4 C14 H14C 109.5 . . ?
H14A C14 H14C 109.5 . . ?
H14B C14 H14C 109.5 . . ?
C54 C55 H55A 109.5 . . ?
C54 C55 H55B 109.5 . . ?
H55A C55 H55B 109.5 . . ?
C54 C55 H55C 109.5 . . ?
H55A C55 H55C 109.5 . . ?
H55B C55 H55C 109.5 . . ?
C32 C31 C36 117.0(5) . . ?
C32 C31 C30 121.9(6) . . ?
C36 C31 C30 121.1(5) . . ?
C69 C68 C67 120.8(5) . . ?
C69 C68 H68 119.6 . . ?
C67 C68 H68 119.6 . . ?
C4 C3 C2 121.2(5) . . ?
C4 C3 H3 119.4 . . ?
C2 C3 H3 119.4 . . ?
C11 C12 C13 120.1(5) . . ?
C11 C12 P2 126.0(4) . . ?
C13 C12 P2 113.9(4) . . ?
C28 C27 C29 110.4(5) . . ?
C28 C27 P2 109.4(4) . . ?
C29 C27 P2 114.7(4) . . ?
C28 C27 H27 107.4 . . ?
C29 C27 H27 107.4 . . ?
P2 C27 H27 107.4 . . ?
C19 C18 C20 110.8(5) . . ?
C19 C18 P1 110.3(4) . . ?
C20 C18 P1 114.0(4) . . ?
C19 C18 H18 107.1 . . ?
C20 C18 H18 107.1 . . ?
P1 C18 H18 107.1 . . ?
C26 C24 C25 110.9(5) . . ?
C26 C24 P2 116.5(4) . . ?
C25 C24 P2 107.7(4) . . ?
C26 C24 H24 107.1 . . ?
C25 C24 H24 107.1 . . ?
P2 C24 H24 107.1 . . ?
C34 C35 C36 120.6(6) . . ?
C34 C35 H35 119.7 . . ?
C36 C35 H35 119.7 . . ?
C39 C38 C37 119.8(5) . . ?
C39 C38 P3 126.4(4) . . ?
C37 C38 P3 113.7(4) . . ?
C47 C46 C45 117.4(5) . . ?
C47 C46 C51 120.7(5) . . ?
C45 C46 C51 121.8(5) . . ?
C7 C17 H17A 109.5 . . ?
C7 C17 H17B 109.5 . . ?
H17A C17 H17B 109.5 . . ?
C7 C17 H17C 109.5 . . ?
H17A C17 H17C 109.5 . . ?
H17B C17 H17C 109.5 . . ?
N2 C37 C38 117.2(5) . . ?
N2 C37 C42 123.2(5) . . ?
C38 C37 C42 119.5(5) . . ?
C18 C19 H19A 109.5 . . ?
C18 C19 H19B 109.5 . . ?
H19A C19 H19B 109.5 . . ?
C18 C19 H19C 109.5 . . ?
H19A C19 H19C 109.5 . . ?
H19B C19 H19C 109.5 . . ?
C69 C70 C71 118.7(5) . . ?
C69 C70 H70 120.7 . . ?
C71 C70 H70 120.7 . . ?
C41 C42 C37 117.7(5) . . ?
C41 C42 C43 123.9(5) . . ?
C37 C42 C43 118.1(5) . . ?
C59 C57 C58 111.3(5) . . ?
C59 C57 P3 108.3(4) . . ?
C58 C57 P3 114.8(4) . . ?
C59 C57 H57 107.4 . . ?
C58 C57 H57 107.4 . . ?
P3 C57 H57 107.4 . . ?
C65 C63 C64 110.5(5) . . ?
C65 C63 P4 112.0(4) . . ?
C64 C63 P4 110.5(4) . . ?
C65 C63 H63 107.9 . . ?
C64 C63 H63 107.9 . . ?
P4 C63 H63 107.9 . . ?
C8 C7 C6 107.2(4) . . ?
C8 C7 C17 114.4(4) . . ?
C6 C7 C17 112.2(4) . . ?
C8 C7 C16 106.8(4) . . ?
C6 C7 C16 107.4(4) . . ?
C17 C7 C16 108.4(4) . . ?
C7 C16 H16A 109.5 . . ?
C7 C16 H16B 109.5 . . ?
H16A C16 H16B 109.5 . . ?
C7 C16 H16C 109.5 . . ?
H16A C16 H16C 109.5 . . ?
H16B C16 H16C 109.5 . . ?
C33 C34 C35 118.3(6) . . ?
C33 C34 H34 120.9 . . ?
C35 C34 H34 120.9 . . ?
C67 C66 Ni2 112.3(4) . . ?
C67 C66 H66A 109.1 . . ?
Ni2 C66 H66A 109.1 . . ?
C67 C66 H66B 109.1 . . ?
Ni2 C66 H66B 109.1 . . ?
H66A C66 H66B 107.9 . . ?
C43 C52 H52A 109.5 . . ?
C43 C52 H52B 109.5 . . ?
H52A C52 H52B 109.5 . . ?
C43 C52 H52C 109.5 . . ?
H52A C52 H52C 109.5 . . ?
H52B C52 H52C 109.5 . . ?
C27 C29 H29A 109.5 . . ?
C27 C29 H29B 109.5 . . ?
H29A C29 H29B 109.5 . . ?
C27 C29 H29C 109.5 . . ?
H29A C29 H29C 109.5 . . ?
H29B C29 H29C 109.5 . . ?
C34 C33 C32 121.0(6) . . ?
C34 C33 H33 119.5 . . ?
C32 C33 H33 119.5 . . ?
C24 C26 H26A 109.5 . . ?
C24 C26 H26B 109.5 . . ?
H26A C26 H26B 109.5 . . ?
C24 C26 H26C 109.5 . . ?
H26A C26 H26C 109.5 . . ?
H26B C26 H26C 109.5 . . ?
C57 C58 H58A 109.5 . . ?
C57 C58 H58B 109.5 . . ?
H58A C58 H58B 109.5 . . ?
C57 C58 H58C 109.5 . . ?
H58A C58 H58C 109.5 . . ?
H58B C58 H58C 109.5 . . ?
C71 C72 C67 122.4(6) . . ?
C71 C72 H72 118.8 . . ?
C67 C72 H72 118.8 . . ?
C42 C43 C44 107.7(4) . . ?
C42 C43 C52 112.7(4) . . ?
C44 C43 C52 111.7(4) . . ?
C42 C43 C53 107.6(4) . . ?
C44 C43 C53 108.2(4) . . ?
C52 C43 C53 108.8(4) . . ?
C45 C44 C49 118.2(4) . . ?
C45 C44 C43 123.1(5) . . ?
C49 C44 C43 118.5(4) . . ?
C46 C45 C44 123.5(5) . . ?
C46 C45 H45 118.3 . . ?
C44 C45 H45 118.3 . . ?
C10 C15 H15A 109.5 . . ?
C10 C15 H15B 109.5 . . ?
H15A C15 H15B 109.5 . . ?
C10 C15 H15C 109.5 . . ?
H15A C15 H15C 109.5 . . ?
H15B C15 H15C 109.5 . . ?
C55 C54 C56 111.6(4) . . ?
C55 C54 P3 114.0(4) . . ?
C56 C54 P3 109.6(4) . . ?
C55 C54 H54 107.1 . . ?
C56 C54 H54 107.1 . . ?
P3 C54 H54 107.1 . . ?
C60 C62 H62A 109.5 . . ?
C60 C62 H62B 109.5 . . ?
H62A C62 H62B 109.5 . . ?
C60 C62 H62C 109.5 . . ?
H62A C62 H62C 109.5 . . ?
H62B C62 H62C 109.5 . . ?
C72 C71 C70 120.2(6) . . ?
C72 C71 H71 119.9 . . ?
C70 C71 H71 119.9 . . ?
C23 C21 C22 110.4(5) . . ?
C23 C21 P1 117.9(4) . . ?
C22 C21 P1 108.3(4) . . ?
C23 C21 H21 106.6 . . ?
C22 C21 H21 106.6 . . ?
P1 C21 H21 106.6 . . ?
C57 C59 H59A 109.5 . . ?
C57 C59 H59B 109.5 . . ?
H59A C59 H59B 109.5 . . ?
C57 C59 H59C 109.5 . . ?
H59A C59 H59C 109.5 . . ?
H59B C59 H59C 109.5 . . ?
C54 C56 H56A 109.5 . . ?
C54 C56 H56B 109.5 . . ?
H56A C56 H56B 109.5 . . ?
C54 C56 H56C 109.5 . . ?
H56A C56 H56C 109.5 . . ?
H56B C56 H56C 109.5 . . ?
C27 C28 H28A 109.5 . . ?
C27 C28 H28B 109.5 . . ?
H28A C28 H28B 109.5 . . ?
C27 C28 H28C 109.5 . . ?
H28A C28 H28C 109.5 . . ?
H28B C28 H28C 109.5 . . ?
C46 C51 H51A 109.5 . . ?
C46 C51 H51B 109.5 . . ?
H51A C51 H51B 109.5 . . ?
C46 C51 H51C 109.5 . . ?
H51A C51 H51C 109.5 . . ?
H51B C51 H51C 109.5 . . ?
C18 C20 H20A 109.5 . . ?
C18 C20 H20B 109.5 . . ?
H20A C20 H20B 109.5 . . ?
C18 C20 H20C 109.5 . . ?
H20A C20 H20C 109.5 . . ?
H20B C20 H20C 109.5 . . ?
C60 C61 H61A 109.5 . . ?
C60 C61 H61B 109.5 . . ?
H61A C61 H61B 109.5 . . ?
C60 C61 H61C 109.5 . . ?
H61A C61 H61C 109.5 . . ?
H61B C61 H61C 109.5 . . ?
C63 C65 H65A 109.5 . . ?
C63 C65 H65B 109.5 . . ?
H65A C65 H65B 109.5 . . ?
C63 C65 H65C 109.5 . . ?
H65A C65 H65C 109.5 . . ?
H65B C65 H65C 109.5 . . ?
C21 C23 H23A 109.5 . . ?
C21 C23 H23B 109.5 . . ?
H23A C23 H23B 109.5 . . ?
C21 C23 H23C 109.5 . . ?
H23A C23 H23C 109.5 . . ?
H23B C23 H23C 109.5 . . ?
C21 C22 H22A 109.5 . . ?
C21 C22 H22B 109.5 . . ?
H22A C22 H22B 109.5 . . ?
C21 C22 H22C 109.5 . . ?
H22A C22 H22C 109.5 . . ?
H22B C22 H22C 109.5 . . ?
C63 C64 H64A 109.5 . . ?
C63 C64 H64B 109.5 . . ?
H64A C64 H64B 109.5 . . ?
C63 C64 H64C 109.5 . . ?
H64A C64 H64C 109.5 . . ?
H64B C64 H64C 109.5 . . ?

loop_
_geom_bond_atom_site_label_1
_geom_bond_atom_site_label_2
_geom_bond_distance
_geom_bond_site_symmetry_2
_geom_bond_publ_flag
Ni1 N1 1.942(4) . ?
Ni1 C30 2.008(5) . ?
Ni1 P1 2.1776(15) . ?
Ni1 P2 2.2124(15) . ?
Ni2 N2 1.938(4) . ?
Ni2 C66 1.991(5) . ?
Ni2 P4 2.1737(15) . ?
Ni2 P3 2.1993(15) . ?
P3 C38 1.806(5) . ?
P3 C54 1.837(5) . ?
P3 C57 1.848(6) . ?
P4 C48 1.792(5) . ?
P4 C63 1.840(5) . ?
P4 C60 1.855(5) . ?
P1 C2 1.793(5) . ?
P1 C18 1.841(6) . ?
P1 C21 1.841(5) . ?
P2 C12 1.806(5) . ?
P2 C27 1.841(6) . ?
P2 C24 1.844(5) . ?
N2 C37 1.401(6) . ?
N2 C49 1.406(6) . ?
N1 C1 1.395(6) . ?
N1 C13 1.398(6) . ?
C4 C3 1.384(7) . ?
C4 C5 1.394(7) . ?
C4 C14 1.505(7) . ?
C40 C39 1.387(7) . ?
C40 C41 1.401(7) . ?
C40 C50 1.517(7) . ?
C10 C11 1.387(7) . ?
C10 C9 1.393(7) . ?
C10 C15 1.519(7) . ?
C11 C12 1.398(7) . ?
C11 H11 0.9500 . ?
C39 C38 1.408(7) . ?
C39 H39 0.9500 . ?
C1 C2 1.403(7) . ?
C1 C6 1.423(7) . ?
C41 C42 1.394(7) . ?
C41 H41 0.9500 . ?
C69 C70 1.366(8) . ?
C69 C68 1.400(7) . ?
C69 H69 0.9500 . ?
C25 C24 1.541(8) . ?
C25 H25A 0.9800 . ?
C25 H25B 0.9800 . ?
C25 H25C 0.9800 . ?
C30 C31 1.491(7) . ?
C30 H30A 0.9900 . ?
C30 H30B 0.9900 . ?
C5 C6 1.387(7) . ?
C5 H5 0.9500 . ?
C6 C7 1.531(7) . ?
C9 C8 1.403(7) . ?
C9 H9 0.9500 . ?
C36 C31 1.388(8) . ?
C36 C35 1.389(8) . ?
C36 H36 0.9500 . ?
C2 C3 1.406(7) . ?
C67 C72 1.393(8) . ?
C67 C68 1.407(7) . ?
C67 C66 1.503(7) . ?
C60 C61 1.514(8) . ?
C60 C62 1.522(7) . ?
C60 H60 1.0000 . ?
C32 C31 1.386(8) . ?
C32 C33 1.399(8) . ?
C32 H32 0.9500 . ?
C48 C47 1.402(7) . ?
C48 C49 1.415(7) . ?
C13 C12 1.401(7) . ?
C13 C8 1.413(7) . ?
C50 H50A 0.9800 . ?
C50 H50B 0.9800 . ?
C50 H50C 0.9800 . ?
C47 C46 1.389(8) . ?
C47 H47 0.9500 . ?
C49 C44 1.409(7) . ?
C53 C43 1.543(7) . ?
C53 H53A 0.9800 . ?
C53 H53B 0.9800 . ?
C53 H53C 0.9800 . ?
C8 C7 1.518(7) . ?
C14 H14A 0.9800 . ?
C14 H14B 0.9800 . ?
C14 H14C 0.9800 . ?
C55 C54 1.527(7) . ?
C55 H55A 0.9800 . ?
C55 H55B 0.9800 . ?
C55 H55C 0.9800 . ?
C68 H68 0.9500 . ?
C3 H3 0.9500 . ?
C27 C28 1.533(7) . ?
C27 C29 1.534(8) . ?
C27 H27 1.0000 . ?
C18 C19 1.525(8) . ?
C18 C20 1.541(8) . ?
C18 H18 1.0000 . ?
C24 C26 1.526(7) . ?
C24 H24 1.0000 . ?
C35 C34 1.388(9) . ?
C35 H35 0.9500 . ?
C38 C37 1.410(7) . ?
C46 C45 1.393(7) . ?
C46 C51 1.524(8) . ?
C17 C7 1.540(7) . ?
C17 H17A 0.9800 . ?
C17 H17B 0.9800 . ?
C17 H17C 0.9800 . ?
C37 C42 1.419(7) . ?
C19 H19A 0.9800 . ?
C19 H19B 0.9800 . ?
C19 H19C 0.9800 . ?
C70 C71 1.393(8) . ?
C70 H70 0.9500 . ?
C42 C43 1.512(7) . ?
C57 C59 1.524(7) . ?
C57 C58 1.526(8) . ?
C57 H57 1.0000 . ?
C63 C65 1.526(8) . ?
C63 C64 1.537(8) . ?
C63 H63 1.0000 . ?
C7 C16 1.553(7) . ?
C16 H16A 0.9800 . ?
C16 H16B 0.9800 . ?
C16 H16C 0.9800 . ?
C34 C33 1.371(9) . ?
C34 H34 0.9500 . ?
C66 H66A 0.9900 . ?
C66 H66B 0.9900 . ?
C52 C43 1.542(7) . ?
C52 H52A 0.9800 . ?
C52 H52B 0.9800 . ?
C52 H52C 0.9800 . ?
C29 H29A 0.9800 . ?
C29 H29B 0.9800 . ?
C29 H29C 0.9800 . ?
C33 H33 0.9500 . ?
C26 H26A 0.9800 . ?
C26 H26B 0.9800 . ?
C26 H26C 0.9800 . ?
C58 H58A 0.9800 . ?
C58 H58B 0.9800 . ?
C58 H58C 0.9800 . ?
C72 C71 1.385(8) . ?
C72 H72 0.9500 . ?
C43 C44 1.532(6) . ?
C44 C45 1.394(7) . ?
C45 H45 0.9500 . ?
C15 H15A 0.9800 . ?
C15 H15B 0.9800 . ?
C15 H15C 0.9800 . ?
C54 C56 1.532(8) . ?
C54 H54 1.0000 . ?
C62 H62A 0.9800 . ?
C62 H62B 0.9800 . ?
C62 H62C 0.9800 . ?
C71 H71 0.9500 . ?
C21 C23 1.531(7) . ?
C21 C22 1.540(8) . ?
C21 H21 1.0000 . ?
C59 H59A 0.9800 . ?
C59 H59B 0.9800 . ?
C59 H59C 0.9800 . ?
C56 H56A 0.9800 . ?
C56 H56B 0.9800 . ?
C56 H56C 0.9800 . ?
C28 H28A 0.9800 . ?
C28 H28B 0.9800 . ?
C28 H28C 0.9800 . ?
C51 H51A 0.9800 . ?
C51 H51B 0.9800 . ?
C51 H51C 0.9800 . ?
C20 H20A 0.9800 . ?
C20 H20B 0.9800 . ?
C20 H20C 0.9800 . ?
C61 H61A 0.9800 . ?
C61 H61B 0.9800 . ?
C61 H61C 0.9800 . ?
C65 H65A 0.9800 . ?
C65 H65B 0.9800 . ?
C65 H65C 0.9800 . ?
C23 H23A 0.9800 . ?
C23 H23B 0.9800 . ?
C23 H23C 0.9800 . ?
C22 H22A 0.9800 . ?
C22 H22B 0.9800 . ?
C22 H22C 0.9800 . ?
C64 H64A 0.9800 . ?
C64 H64B 0.9800 . ?
C64 H64C 0.9800 . ?
